data_7244128
loop_
_publ_author_name
'Cui, Zi-Wei'
'Lu, Jun-Jun'
'Lin, Hong-Yan'
'Luan, Jian'
'Chang, Zhi-Han'
'Li, Xiao-Hui'
'Wang, Xiu-Li'

_publ_section_title
;
 Four Keggin-type polyoxometalate-based complexes derived from
 bis(pyrazine)--bis(amide) ligands for electrochemical sensing of multiple
 analytes and adsorbing dye molecules
;
_journal_issue 4
_journal_name_full CrystEngComm
_journal_page_first 828
_journal_page_last 836
_journal_paper_doi 10.1039/D1CE01403J
_journal_volume 24
_journal_year 2022
_chemical_formula_moiety 'C24 H24 Cu2 Mo12 N12 O44 Si, 3(H2 O)'
_chemical_formula_sum 'C24 H30 Cu2 Mo12 N12 O47 Si'
_chemical_formula_weight 2545.05
_space_group_crystal_system monoclinic
_space_group_IT_number 14
_space_group_name_Hall '-P 2ybc'
_space_group_name_H-M_alt 'P 1 21/c 1'
_atom_sites_solution_hydrogens mixed
_atom_sites_solution_primary dual
_audit_creation_date 2021-11-20
_audit_creation_method
;
Olex2 1.5
(compiled 2021.11.18 svn.ra9532c28 for OlexSys, GUI svn.r6427)
;
_audit_update_record
;
2021-11-25 deposited with the CCDC.	2021-11-29 downloaded from the CCDC.
;
_cell_angle_alpha 90
_cell_angle_beta 96.972(2)
_cell_angle_gamma 90
_cell_formula_units_Z 4
_cell_length_a 16.0460(11)
_cell_length_b 20.6074(14)
_cell_length_c 18.8644(13)
_cell_measurement_reflns_used 2952
_cell_measurement_temperature 293(2)
_cell_measurement_theta_max 21.95
_cell_measurement_theta_min 2.39
_cell_volume 6191.7(7)
_computing_cell_refinement 'SAINT V8.18C (?, 2016)'
_computing_data_collection 'APEX3 Ver. 2016.5-0 (Bruker-AXS, 2016)'
_computing_data_reduction 'SAINT V8.18C (?, 2016)'
_computing_molecular_graphics 'Olex2 1.5 (Dolomanov et al., 2009)'
_computing_publication_material 'Olex2 1.5 (Dolomanov et al., 2009)'
_computing_structure_refinement 'SHELXL 2018/3 (Sheldrick, 2015)'
_computing_structure_solution 'SHELXT 2018/2 (Sheldrick, 2018)'
_diffrn_ambient_temperature 293
_diffrn_detector 'charge-coupled device (CCD) area detector'
_diffrn_detector_area_resol_mean 7.9
_diffrn_detector_type 'Bruker APEX II'
_diffrn_measured_fraction_theta_full 0.999
_diffrn_measured_fraction_theta_max 0.999
_diffrn_measurement_device 'three-circle diffractometer'
_diffrn_measurement_device_type 'Bruker APEX-II CCD'
_diffrn_measurement_method '\f and \w scans'
_diffrn_radiation_collimation 'focusing mirrors'
_diffrn_radiation_detector 'Bruker APEX II'
_diffrn_radiation_monochromator 'mirror optics'
_diffrn_radiation_probe x-ray
_diffrn_radiation_type 'Mo K\a'
_diffrn_radiation_wavelength 0.71073
_diffrn_radiation_xray_symbol K-L~3~
_diffrn_reflns_av_R_equivalents 0.0871
_diffrn_reflns_av_unetI/netI 0.0938
_diffrn_reflns_Laue_measured_fraction_full 0.999
_diffrn_reflns_Laue_measured_fraction_max 0.999
_diffrn_reflns_limit_h_max 19
_diffrn_reflns_limit_h_min -17
_diffrn_reflns_limit_k_max 24
_diffrn_reflns_limit_k_min -24
_diffrn_reflns_limit_l_max 18
_diffrn_reflns_limit_l_min -22
_diffrn_reflns_number 35168
_diffrn_reflns_point_group_measured_fraction_full 0.999
_diffrn_reflns_point_group_measured_fraction_max 0.999
_diffrn_reflns_theta_full 25.000
_diffrn_reflns_theta_max 25.000
_diffrn_reflns_theta_min 1.469
_diffrn_source 'microfocus sealed X-ray tube'
_diffrn_source_current 30.0
_diffrn_source_power 1.2
_diffrn_source_type 'Incoatec I\ms'
_diffrn_source_voltage 40.0
_diffrn_standards_number 0
_exptl_absorpt_coefficient_mu 3.148
_exptl_absorpt_correction_T_max 0.87
_exptl_absorpt_correction_T_min 0.86
_exptl_absorpt_correction_type multi-scan
_exptl_absorpt_process_details
;
SADABS-2016/2 (Krause et al., 2015) was used for absorption correction.
;
_exptl_crystal_colour green
_exptl_crystal_colour_primary green
_exptl_crystal_density_diffrn 2.730
_exptl_crystal_density_method 'not measured'
_exptl_crystal_description block
_exptl_crystal_F_000 4840
_exptl_crystal_size_max 0.24
_exptl_crystal_size_mid 0.22
_exptl_crystal_size_min 0.2
_refine_diff_density_max 4.206
_refine_diff_density_min -1.454
_refine_diff_density_rms 0.248
_refine_ls_extinction_method none
_refine_ls_goodness_of_fit_ref 1.012
_refine_ls_hydrogen_treatment constr
_refine_ls_matrix_type full
_refine_ls_number_parameters 892
_refine_ls_number_reflns 10904
_refine_ls_number_restraints 36
_refine_ls_restrained_S_all 1.012
_refine_ls_R_factor_all 0.1127
_refine_ls_R_factor_gt 0.0621
_refine_ls_shift/su_max 0.000
_refine_ls_shift/su_mean 0.000
_refine_ls_structure_factor_coef Fsqd
_refine_ls_weighting_details 'w=1/[\s^2^(Fo^2^)+(0.0898P)^2^+32.2075P] where P=(Fo^2^+2Fc^2^)/3'
_refine_ls_weighting_scheme calc
_refine_ls_wR_factor_gt 0.1495
_refine_ls_wR_factor_ref 0.1791
_reflns_Friedel_coverage 0.000
_reflns_number_gt 6831
_reflns_number_total 10904
_reflns_threshold_expression 'I > 2\s(I)'
_cod_data_source_file d1ce01403j2.cif
_cod_data_source_block 2
_cod_depositor_comments 'Adding full bibliography for 7244127--7244130.cif.'
_cod_database_code 7244128
_shelx_shelxl_version_number 2018/3
_shelx_space_group_comment
;
The symmetry employed for this shelxl refinement is uniquely defined
by the following loop, which should always be used as a source of
symmetry information in preference to the above space-group names.
They are only intended as comments.
;
_olex2_refinement_description
;
1. Fixed Uiso
 At 1.2 times of:
  All C(H) groups, All C(H,H) groups, All N(H) groups
 At 1.5 times of:
  All O(H,H) groups
2. Uiso/Uaniso restraints and constraints
Uanis(O2W) \\sim Ueq, Uanis(O12) \\sim Ueq, Uanis(C12) \\sim Ueq, Uanis(N4)
\\sim Ueq: with sigma of 0.01 and sigma for terminal atoms of 0.02
Uanis(C14) \\sim Ueq: with sigma of 0.005 and sigma for terminal atoms of 0.01
Uanis(O4) \\sim Ueq: with sigma of 0.005 and sigma for terminal atoms of 0.01
3. Others
 Fixed Sof: O3W(0.5) H3WA(0.5) H3WB(0.5) O4W(0.5) H4WA(0.5) H4WB(0.5)
4.a Riding coordinates:
 O1W(H1WA,H1WB), O2W(H2WA,H2WB), O3W(H3WA,H3WB), O4W(H4WA,H4WB)
4.b Secondary CH2 refined with riding coordinates:
 C11(H11A,H11B), C14(H14A,H14B), C16(H16A,H16B), C20(H20A,H20B)
4.c Aromatic/amide H refined with riding coordinates:
 N4(H4), N5(H5), N7(H7), N8(H8), C6(H6), C8(H8A), C9(H9), C10(H10), C13(H13),
 C17(H17), C18(H18), C19(H19), C21(H21), C22(H22), C23(H23), C24(H24)
;
_olex2_submission_special_instructions 'No special instructions were received'

loop_
_space_group_symop_operation_xyz
'x, y, z'
'-x, y+1/2, -z+1/2'
'-x, -y, -z'
'x, -y-1/2, z-1/2'

loop_
_atom_site_label
_atom_site_type_symbol
_atom_site_fract_x
_atom_site_fract_y
_atom_site_fract_z
_atom_site_U_iso_or_equiv
_atom_site_adp_type
_atom_site_occupancy
_atom_site_site_symmetry_order
_atom_site_calc_flag
_atom_site_refinement_flags_posn
_atom_site_refinement_flags_adp
_atom_site_refinement_flags_occupancy
_atom_site_disorder_assembly
_atom_site_disorder_group
Mo1 Mo 0.58706(7) 0.55885(5) 0.31639(6) 0.0233(3) Uani 1 1 d . . . . .
Mo2 Mo 0.71779(8) 0.66167(5) 0.24646(6) 0.0242(3) Uani 1 1 d . . . . .
Mo3 Mo 0.78378(8) 0.32459(5) 0.23289(7) 0.0252(3) Uani 1 1 d . . . . .
Mo4 Mo 0.78544(8) 0.57954(6) 0.39636(6) 0.0263(3) Uani 1 1 d . . . . .
Mo5 Mo 0.54867(8) 0.45257(6) 0.15614(7) 0.0275(3) Uani 1 1 d . . . . .
Mo6 Mo 0.92809(8) 0.43848(6) 0.15555(7) 0.0272(3) Uani 1 1 d . . . . .
Mo7 Mo 0.65028(8) 0.56951(6) 0.07983(7) 0.0272(3) Uani 1 1 d . . . . .
Mo8 Mo 0.70959(8) 0.41447(6) 0.06767(7) 0.0280(3) Uani 1 1 d . . . . .
Mo9 Mo 0.64277(8) 0.38515(6) 0.33043(7) 0.0284(3) Uani 1 1 d . . . . .
Mo10 Mo 0.84811(8) 0.40736(6) 0.38248(7) 0.0287(3) Uani 1 1 d . . . . .
Mo11 Mo 0.87584(8) 0.59547(6) 0.13833(7) 0.0290(3) Uani 1 1 d . . . . .
Mo12 Mo 0.96168(8) 0.53635(6) 0.29684(7) 0.0298(3) Uani 1 1 d . . . . .
Cu1 Cu 0.54987(11) 0.77087(8) 0.17232(8) 0.0250(4) Uani 1 1 d . . . . .
Cu2 Cu 0.96513(11) 0.24822(9) 0.33216(9) 0.0295(4) Uani 1 1 d . . . . .
Si1 Si 0.7534(2) 0.49363(16) 0.23325(19) 0.0182(8) Uani 1 1 d . . . . .
O1 O 0.5316(6) 0.7200(4) -0.2287(5) 0.027(2) Uani 1 1 d . . . . .
O2 O 0.9576(6) 0.2558(4) 0.4334(5) 0.030(2) Uani 1 1 d . . . . .
O3 O 0.5719(6) 0.7604(4) 0.0741(5) 0.032(2) Uani 1 1 d . . . . .
O4 O 0.9856(6) 0.2687(5) 0.7341(5) 0.031(2) Uani 1 1 d . U . . .
O5 O 0.5719(6) 0.3404(5) 0.3668(5) 0.033(2) Uani 1 1 d . . . . .
O6 O 0.6971(7) 0.7404(4) 0.2283(6) 0.038(3) Uani 1 1 d . . . . .
O7 O 0.8556(6) 0.3320(4) 0.3267(5) 0.029(2) Uani 1 1 d . . . . .
O8 O 0.5466(6) 0.5227(4) 0.2309(5) 0.030(2) Uani 1 1 d . . . . .
O9 O 0.7556(5) 0.4256(4) 0.2783(4) 0.022(2) Uani 1 1 d . . . . .
O10 O 0.7073(7) 0.3618(5) -0.0011(5) 0.041(3) Uani 1 1 d . . . . .
O11 O 0.6779(6) 0.4894(4) 0.0217(5) 0.030(2) Uani 1 1 d . . . . .
O12 O 0.6210(7) 0.6170(4) 0.0094(5) 0.037(3) Uani 1 1 d . U . . .
O13 O 0.9143(6) 0.6582(5) 0.0956(6) 0.039(3) Uani 1 1 d . . . . .
O14 O 0.7340(6) 0.3779(4) 0.4005(5) 0.032(2) Uani 1 1 d . . . . .
O15 O 0.6895(5) 0.4845(4) 0.1595(4) 0.022(2) Uani 1 1 d . . . . .
O16 O 0.8850(6) 0.3703(4) 0.2020(5) 0.029(2) Uani 1 1 d . . . . .
O17 O 0.8230(6) 0.4300(4) 0.0865(5) 0.030(2) Uani 1 1 d . . . . .
O18 O 0.9250(6) 0.4555(4) 0.3429(5) 0.028(2) Uani 1 1 d . . . . .
O19 O 0.8470(5) 0.5096(4) 0.2117(4) 0.021(2) Uani 1 1 d . . . . .
O20 O 0.7227(5) 0.5519(4) 0.2811(4) 0.023(2) Uani 1 1 d . . . . .
O21 O 0.7660(6) 0.6625(4) 0.3393(5) 0.027(2) Uani 1 1 d . . . . .
O22 O 0.6933(6) 0.3105(4) 0.2795(5) 0.030(2) Uani 1 1 d . . . . .
O23 O 0.6091(6) 0.6401(4) 0.2829(5) 0.025(2) Uani 1 1 d . . . . .
O24 O 0.5495(6) 0.5292(4) 0.0921(5) 0.029(2) Uani 1 1 d . . . . .
O25 O 0.9336(6) 0.5260(5) 0.1067(5) 0.035(2) Uani 1 1 d . . . . .
O26 O 0.8029(6) 0.4927(5) 0.4102(5) 0.033(2) Uani 1 1 d . . . . .
O27 O 0.7287(6) 0.3509(4) 0.1490(4) 0.025(2) Uani 1 1 d . . . . .
O28 O 0.8890(6) 0.5780(4) 0.3471(5) 0.031(2) Uani 1 1 d . . . . .
O29 O 0.7755(6) 0.5813(5) 0.0858(5) 0.032(2) Uani 1 1 d . . . . .
O30 O 1.0007(6) 0.4702(5) 0.2296(5) 0.032(2) Uani 1 1 d . . . . .
O31 O 0.4453(6) 0.4375(5) 0.1416(5) 0.031(2) Uani 1 1 d . . . . .
O32 O 0.9003(6) 0.3868(4) 0.4620(5) 0.035(2) Uani 1 1 d . . . . .
O33 O 0.6553(6) 0.6241(4) 0.1557(5) 0.028(2) Uani 1 1 d . . . . .
O34 O 0.9618(6) 0.5956(4) 0.2244(5) 0.032(2) Uani 1 1 d . . . . .
O35 O 0.6135(6) 0.4678(4) 0.3504(4) 0.026(2) Uani 1 1 d . . . . .
O36 O 0.5007(6) 0.5729(5) 0.3561(5) 0.039(3) Uani 1 1 d . . . . .
O37 O 0.8115(6) 0.6461(4) 0.2039(5) 0.027(2) Uani 1 1 d . . . . .
O38 O 0.5830(6) 0.4012(4) 0.2334(5) 0.028(2) Uani 1 1 d . . . . .
O39 O 0.6709(6) 0.5804(4) 0.4021(4) 0.024(2) Uani 1 1 d . . . . .
O40 O 0.5896(6) 0.4029(4) 0.0869(4) 0.026(2) Uani 1 1 d . . . . .
O41 O 1.0553(6) 0.5502(5) 0.3456(5) 0.038(3) Uani 1 1 d . . . . .
O42 O 0.8095(7) 0.2472(4) 0.2151(6) 0.040(3) Uani 1 1 d . . . . .
O43 O 0.8235(7) 0.6141(5) 0.4738(5) 0.044(3) Uani 1 1 d . . . . .
O44 O 0.9951(6) 0.4016(5) 0.1054(6) 0.037(3) Uani 1 1 d . . . . .
N1 N 0.4724(7) 0.8051(5) -0.3251(5) 0.025(3) Uani 1 1 d . . . . .
N2 N 0.8998(7) 0.1681(6) 0.3419(6) 0.028(3) Uani 1 1 d . . . . .
N3 N 0.3546(9) 0.8975(7) -0.3022(8) 0.050(4) Uani 1 1 d . . . . .
N4 N 0.9090(8) 0.2064(6) 0.5257(6) 0.035(3) Uani 1 1 d . U . . .
H4 H 0.889619 0.171507 0.542701 0.042 Uiso 1 1 calc R U . . .
N5 N 0.6098(7) 0.8126(5) -0.0211(6) 0.027(3) Uani 1 1 d . . . . .
H5 H 0.619030 0.849548 -0.039743 0.033 Uiso 1 1 calc R U . . .
N6 N 1.0501(8) 0.1823(6) 0.8255(6) 0.031(3) Uani 1 1 d . . . . .
N7 N 0.4708(8) 0.7678(6) -0.1402(6) 0.038(3) Uani 1 1 d . . . . .
H7 H 0.434875 0.795449 -0.128254 0.046 Uiso 1 1 calc R U . . .
N8 N 1.0551(8) 0.2352(6) 0.6461(6) 0.037(3) Uani 1 1 d . . . . .
H8 H 1.092509 0.209892 0.632065 0.044 Uiso 1 1 calc R U . . .
N9 N 0.6593(9) 0.9763(6) 0.1233(7) 0.042(3) Uani 1 1 d . . . . .
N10 N 0.8420(8) 0.0473(6) 0.3798(7) 0.040(3) Uani 1 1 d . . . . .
N11 N 0.6039(7) 0.8560(5) 0.1615(6) 0.024(3) Uani 1 1 d . . . . .
N12 N 1.1715(9) 0.0930(7) 0.7978(8) 0.053(4) Uani 1 1 d . . . . .
C1 C 0.6163(8) 0.8689(6) 0.0931(7) 0.021(3) Uani 1 1 d . . . . .
C2 C 0.4818(9) 0.7611(7) -0.2087(7) 0.031(3) Uani 1 1 d . . . . .
C3 C 0.5989(8) 0.8104(6) 0.0463(7) 0.023(3) Uani 1 1 d . . . . .
C4 C 0.4396(9) 0.8077(6) -0.2622(7) 0.024(3) Uani 1 1 d . . . . .
C5 C 0.9247(9) 0.2078(7) 0.4588(7) 0.030(3) Uani 1 1 d . . . . .
C6 C 0.4462(9) 0.8465(7) -0.3757(7) 0.031(3) Uani 1 1 d . . . . .
H6 H 0.465198 0.843492 -0.420288 0.037 Uiso 1 1 calc R U . . .
C7 C 1.0391(9) 0.2309(7) 0.7116(8) 0.034(4) Uani 1 1 d . . . . .
C8 C 0.6196(9) 0.9036(7) 0.2106(8) 0.036(4) Uani 1 1 d . . . . .
H8A H 0.612461 0.895940 0.258107 0.043 Uiso 1 1 calc R U . . .
C9 C 0.6423(10) 0.9280(7) 0.0751(8) 0.038(4) Uani 1 1 d . . . . .
H9 H 0.648888 0.936064 0.027581 0.045 Uiso 1 1 calc R U . . .
C10 C 0.8726(8) 0.1248(7) 0.2929(7) 0.030(3) Uani 1 1 d . . . . .
H10 H 0.872292 0.134690 0.244740 0.036 Uiso 1 1 calc R U . . .
C11 C 0.6069(10) 0.7549(7) -0.0661(8) 0.038(4) Uani 1 1 d . . . . .
H11A H 0.641192 0.721252 -0.041226 0.046 Uiso 1 1 calc R U . . .
H11B H 0.630865 0.765225 -0.109516 0.046 Uiso 1 1 calc R U . . .
C12 C 0.8972(9) 0.1518(7) 0.4108(7) 0.028(3) Uani 1 1 d . U . . .
C13 C 0.3802(10) 0.8533(8) -0.2518(9) 0.046(4) Uani 1 1 d . . . . .
H13 H 0.357059 0.853722 -0.208910 0.055 Uiso 1 1 calc R U . . .
C14 C 0.5187(9) 0.7291(7) -0.0857(7) 0.030(3) Uani 1 1 d . U . . .
H14A H 0.521705 0.684812 -0.102643 0.036 Uiso 1 1 calc R U . . .
H14B H 0.489887 0.728453 -0.043350 0.036 Uiso 1 1 calc R U . . .
C15 C 1.0810(10) 0.1819(8) 0.7616(7) 0.035(4) Uani 1 1 d . . . . .
C16 C 0.9246(11) 0.2650(7) 0.5725(8) 0.043(4) Uani 1 1 d . . . . .
H16A H 0.898427 0.302049 0.547135 0.051 Uiso 1 1 calc R U . . .
H16B H 0.896806 0.258499 0.614798 0.051 Uiso 1 1 calc R U . . .
C17 C 0.3895(11) 0.8952(7) -0.3622(9) 0.044(4) Uani 1 1 d . . . . .
H17 H 0.375795 0.927024 -0.396597 0.053 Uiso 1 1 calc R U . . .
C18 C 0.6462(10) 0.9632(7) 0.1901(9) 0.041(4) Uani 1 1 d . . . . .
H18 H 0.655409 0.995771 0.224207 0.049 Uiso 1 1 calc R U . . .
C19 C 0.8695(10) 0.0944(8) 0.4291(8) 0.042(4) Uani 1 1 d . . . . .
H19 H 0.868614 0.085433 0.477300 0.050 Uiso 1 1 calc R U . . .
C20 C 1.0125(12) 0.2810(8) 0.5953(8) 0.048(5) Uani 1 1 d . . . . .
H20A H 1.042240 0.282788 0.553567 0.058 Uiso 1 1 calc R U . . .
H20B H 1.015209 0.323805 0.616824 0.058 Uiso 1 1 calc R U . . .
C21 C 1.0794(10) 0.1406(8) 0.8736(8) 0.039(4) Uani 1 1 d . . . . .
H21 H 1.060387 0.140871 0.918249 0.047 Uiso 1 1 calc R U . . .
C22 C 1.1409(10) 0.1374(8) 0.7476(9) 0.046(4) Uani 1 1 d . . . . .
H22 H 1.160743 0.137568 0.703287 0.055 Uiso 1 1 calc R U . . .
C23 C 0.8441(9) 0.0636(7) 0.3130(8) 0.034(4) Uani 1 1 d . . . . .
H23 H 0.826063 0.033737 0.277549 0.041 Uiso 1 1 calc R U . . .
C24 C 1.1400(11) 0.0948(9) 0.8584(9) 0.048(4) Uani 1 1 d . . . . .
H24 H 1.158365 0.064400 0.893188 0.057 Uiso 1 1 calc R U . . .
O1W O 0.7440(9) 0.5721(6) -0.1185(8) 0.080(4) Uani 1 1 d . . . . .
H1WA H 0.690369 0.568420 -0.119979 0.120 Uiso 1 1 d R U . . .
H1WB H 0.769129 0.536660 -0.106479 0.120 Uiso 1 1 d R U . . .
O2W O 0.8251(11) 0.6820(8) -0.0635(9) 0.116(6) Uani 1 1 d . U . . .
H2WA H 0.813619 0.648946 -0.088685 0.174 Uiso 1 1 d R U . . .
H2WB H 0.838049 0.673666 -0.020425 0.174 Uiso 1 1 d R U . . .
O3W O 0.7640(15) 0.4083(11) 0.6208(16) 0.077(9) Uani 0.5 1 d . . P . .
H3WA H 0.814202 0.423359 0.621720 0.116 Uiso 0.5 1 d R U P . .
H3WB H 0.723732 0.434799 0.610710 0.116 Uiso 0.5 1 d R U P . .
O4W O 0.726(3) 0.2789(14) 0.4982(19) 0.129(15) Uani 0.5 1 d . . P . .
H4WA H 0.728136 0.309660 0.468479 0.193 Uiso 0.5 1 d R U P . .
H4WB H 0.719766 0.244910 0.472579 0.193 Uiso 0.5 1 d R U P . .

loop_
_atom_site_aniso_label
_atom_site_aniso_U_11
_atom_site_aniso_U_22
_atom_site_aniso_U_33
_atom_site_aniso_U_23
_atom_site_aniso_U_13
_atom_site_aniso_U_12
Mo1 0.0225(6) 0.0205(6) 0.0272(7) 0.0006(5) 0.0035(5) 0.0012(5)
Mo2 0.0270(7) 0.0174(6) 0.0288(7) 0.0033(5) 0.0064(5) 0.0036(5)
Mo3 0.0287(7) 0.0177(6) 0.0291(7) 0.0040(5) 0.0026(5) 0.0021(5)
Mo4 0.0280(7) 0.0242(7) 0.0270(7) -0.0041(5) 0.0041(5) 0.0029(5)
Mo5 0.0219(7) 0.0274(7) 0.0323(7) 0.0027(5) -0.0007(5) -0.0050(5)
Mo6 0.0233(7) 0.0241(6) 0.0343(7) -0.0048(5) 0.0037(5) 0.0040(5)
Mo7 0.0284(7) 0.0270(7) 0.0259(7) 0.0100(5) 0.0028(5) 0.0018(5)
Mo8 0.0299(7) 0.0254(7) 0.0288(7) -0.0041(5) 0.0038(5) 0.0009(5)
Mo9 0.0271(7) 0.0257(7) 0.0324(7) 0.0083(5) 0.0038(6) -0.0061(5)
Mo10 0.0274(7) 0.0268(7) 0.0306(7) 0.0085(6) -0.0014(5) 0.0023(5)
Mo11 0.0254(7) 0.0255(7) 0.0367(8) 0.0083(6) 0.0056(6) -0.0061(5)
Mo12 0.0208(7) 0.0274(7) 0.0403(8) -0.0019(6) 0.0007(6) -0.0028(5)
Cu1 0.0348(10) 0.0247(9) 0.0173(9) 0.0027(7) 0.0100(7) 0.0013(7)
Cu2 0.0359(11) 0.0372(10) 0.0172(9) 0.0039(8) 0.0103(7) 0.0022(8)
Si1 0.0138(17) 0.0158(18) 0.0253(19) 0.0026(15) 0.0032(14) -0.0002(14)
O1 0.025(5) 0.032(6) 0.025(5) 0.002(4) 0.011(4) -0.007(4)
O2 0.050(7) 0.026(5) 0.018(5) 0.003(4) 0.014(5) 0.014(5)
O3 0.049(7) 0.019(5) 0.029(6) 0.007(4) 0.012(5) 0.003(5)
O4 0.038(4) 0.034(4) 0.023(4) -0.009(3) 0.010(3) 0.003(3)
O5 0.019(5) 0.037(6) 0.043(6) 0.005(5) 0.005(5) -0.005(4)
O6 0.046(7) 0.016(5) 0.053(7) 0.006(5) 0.011(5) 0.005(4)
O7 0.024(5) 0.026(5) 0.036(6) 0.007(4) 0.006(4) 0.003(4)
O8 0.022(5) 0.028(5) 0.038(6) 0.001(4) 0.000(4) 0.000(4)
O9 0.025(5) 0.021(5) 0.019(5) 0.001(4) 0.002(4) -0.003(4)
O10 0.057(7) 0.044(6) 0.020(5) -0.010(5) 0.002(5) 0.000(5)
O11 0.036(6) 0.033(6) 0.021(5) 0.000(4) 0.001(4) -0.002(4)
O12 0.050(7) 0.027(5) 0.031(6) 0.012(4) -0.009(5) 0.005(5)
O13 0.039(6) 0.031(6) 0.052(7) 0.003(5) 0.020(5) -0.009(5)
O14 0.038(6) 0.028(5) 0.029(6) 0.016(4) 0.005(5) 0.001(4)
O15 0.025(5) 0.023(5) 0.019(5) 0.000(4) 0.004(4) 0.001(4)
O16 0.027(5) 0.034(6) 0.029(5) -0.006(4) 0.012(4) 0.001(4)
O17 0.042(6) 0.028(5) 0.021(5) 0.000(4) 0.002(4) 0.001(5)
O18 0.022(5) 0.036(6) 0.026(5) -0.001(4) 0.010(4) 0.001(4)
O19 0.022(5) 0.022(5) 0.019(5) 0.000(4) 0.000(4) -0.002(4)
O20 0.027(5) 0.018(5) 0.023(5) -0.001(4) 0.007(4) 0.004(4)
O21 0.032(6) 0.023(5) 0.028(5) -0.012(4) 0.010(4) -0.002(4)
O22 0.034(6) 0.036(6) 0.020(5) -0.003(4) 0.004(4) 0.005(5)
O23 0.028(5) 0.019(5) 0.031(5) -0.001(4) 0.014(4) 0.001(4)
O24 0.034(6) 0.028(5) 0.024(5) 0.007(4) 0.005(4) 0.006(4)
O25 0.033(6) 0.032(6) 0.041(6) 0.004(5) 0.004(5) -0.006(4)
O26 0.031(6) 0.034(6) 0.033(6) 0.008(5) 0.003(4) -0.005(4)
O27 0.032(6) 0.027(5) 0.015(5) 0.000(4) 0.001(4) -0.004(4)
O28 0.033(6) 0.030(5) 0.033(6) -0.007(4) 0.010(5) -0.007(4)
O29 0.031(6) 0.039(6) 0.026(5) 0.001(5) 0.004(4) 0.001(5)
O30 0.024(5) 0.036(6) 0.036(6) -0.003(5) 0.008(4) -0.004(4)
O31 0.016(5) 0.050(6) 0.028(5) -0.002(5) 0.001(4) -0.007(4)
O32 0.037(6) 0.029(6) 0.037(6) 0.001(5) -0.006(5) 0.008(5)
O33 0.026(5) 0.030(5) 0.028(5) 0.008(4) 0.006(4) 0.001(4)
O34 0.028(6) 0.026(5) 0.040(6) 0.007(5) 0.001(5) -0.002(4)
O35 0.042(6) 0.023(5) 0.014(5) 0.002(4) 0.005(4) -0.002(4)
O36 0.029(6) 0.044(6) 0.047(7) 0.009(5) 0.017(5) 0.006(5)
O37 0.023(5) 0.028(5) 0.028(5) -0.004(4) 0.002(4) 0.002(4)
O38 0.024(5) 0.025(5) 0.033(6) 0.003(4) -0.001(4) -0.002(4)
O39 0.032(5) 0.022(5) 0.017(5) -0.004(4) 0.002(4) 0.004(4)
O40 0.029(5) 0.034(5) 0.016(5) -0.009(4) 0.003(4) -0.006(4)
O41 0.027(6) 0.046(6) 0.037(6) 0.003(5) -0.004(5) -0.004(5)
O42 0.050(7) 0.023(5) 0.046(7) 0.002(5) -0.006(5) -0.001(5)
O43 0.040(7) 0.051(7) 0.036(6) -0.005(5) -0.006(5) 0.000(5)
O44 0.034(6) 0.033(6) 0.049(7) -0.002(5) 0.019(5) 0.001(5)
N1 0.032(7) 0.029(6) 0.016(6) -0.004(5) 0.006(5) -0.007(5)
N2 0.023(6) 0.047(7) 0.014(6) 0.002(5) 0.007(5) 0.008(5)
N3 0.039(9) 0.049(9) 0.055(10) -0.007(8) -0.017(7) 0.012(7)
N4 0.045(6) 0.035(6) 0.026(6) 0.005(5) 0.008(5) 0.002(5)
N5 0.038(7) 0.025(6) 0.020(6) 0.000(5) 0.008(5) -0.011(5)
N6 0.039(8) 0.034(7) 0.019(6) -0.003(5) 0.002(5) -0.005(6)
N7 0.040(8) 0.042(8) 0.034(8) -0.012(6) 0.014(6) -0.002(6)
N8 0.056(9) 0.038(7) 0.019(7) -0.005(6) 0.014(6) -0.004(6)
N9 0.057(9) 0.031(7) 0.043(8) -0.012(6) 0.022(7) -0.014(6)
N10 0.040(8) 0.045(8) 0.037(8) 0.004(7) 0.013(6) -0.002(6)
N11 0.020(6) 0.024(6) 0.026(6) -0.003(5) -0.001(5) 0.003(5)
N12 0.049(10) 0.066(10) 0.043(9) -0.006(8) -0.002(7) 0.015(8)
C1 0.010(6) 0.028(7) 0.027(8) -0.004(6) 0.003(5) -0.007(5)
C2 0.038(9) 0.033(8) 0.024(8) -0.006(7) 0.012(7) -0.016(7)
C3 0.024(7) 0.029(8) 0.018(7) 0.000(6) 0.007(6) 0.007(6)
C4 0.036(8) 0.022(7) 0.014(7) -0.002(6) 0.006(6) -0.003(6)
C5 0.045(9) 0.026(8) 0.020(8) 0.000(6) 0.004(7) 0.016(7)
C6 0.036(9) 0.036(9) 0.019(8) -0.005(7) -0.002(6) -0.008(7)
C7 0.032(9) 0.037(9) 0.032(9) -0.013(7) 0.007(7) -0.023(7)
C8 0.039(9) 0.046(10) 0.025(8) -0.010(7) 0.010(7) 0.008(7)
C9 0.046(10) 0.044(10) 0.027(8) 0.003(7) 0.016(7) -0.014(8)
C10 0.017(7) 0.056(10) 0.020(8) 0.000(7) 0.008(6) 0.005(7)
C11 0.069(12) 0.026(8) 0.021(8) -0.007(6) 0.014(8) 0.001(8)
C12 0.029(6) 0.029(6) 0.027(6) -0.002(5) 0.008(5) 0.011(5)
C13 0.036(10) 0.054(11) 0.047(11) -0.032(9) 0.003(8) -0.003(8)
C14 0.038(5) 0.030(5) 0.023(5) -0.005(4) 0.006(4) -0.006(4)
C15 0.035(9) 0.051(10) 0.020(8) 0.002(7) 0.005(7) -0.012(8)
C16 0.082(14) 0.020(8) 0.031(9) -0.002(7) 0.026(9) 0.012(8)
C17 0.054(11) 0.035(9) 0.037(10) 0.002(8) -0.018(9) 0.013(8)
C18 0.051(11) 0.032(9) 0.039(10) -0.013(7) -0.001(8) 0.000(8)
C19 0.056(11) 0.047(10) 0.026(9) 0.011(8) 0.017(8) -0.005(8)
C20 0.098(16) 0.036(9) 0.015(8) -0.001(7) 0.021(9) -0.015(9)
C21 0.038(10) 0.055(10) 0.023(8) -0.001(8) -0.002(7) -0.008(8)
C22 0.032(9) 0.062(11) 0.049(11) -0.012(9) 0.025(8) 0.002(8)
C23 0.022(8) 0.043(9) 0.039(9) -0.005(7) 0.009(7) -0.002(7)
C24 0.047(11) 0.064(12) 0.031(9) 0.009(9) -0.001(8) 0.010(9)
O1W 0.063(9) 0.073(10) 0.107(12) 0.027(9) 0.024(9) 0.015(7)
O2W 0.134(13) 0.124(12) 0.102(11) -0.009(10) 0.064(10) -0.024(10)
O3W 0.041(16) 0.048(16) 0.14(3) 0.028(16) 0.002(16) -0.006(12)
O4W 0.20(4) 0.050(19) 0.14(3) 0.05(2) 0.04(3) 0.04(2)

loop_
_atom_type_symbol
_atom_type_description
_atom_type_scat_dispersion_real
_atom_type_scat_dispersion_imag
_atom_type_scat_source
C C 0.0033 0.0016 'International Tables Vol C Tables 4.2.6.8 and 6.1.1.4'
H H 0.0000 0.0000 'International Tables Vol C Tables 4.2.6.8 and 6.1.1.4'
Cu Cu 0.3201 1.2651 'International Tables Vol C Tables 4.2.6.8 and 6.1.1.4'
Mo Mo -1.6832 0.6857 'International Tables Vol C Tables 4.2.6.8 and 6.1.1.4'
N N 0.0061 0.0033 'International Tables Vol C Tables 4.2.6.8 and 6.1.1.4'
O O 0.0106 0.0060 'International Tables Vol C Tables 4.2.6.8 and 6.1.1.4'
Si Si 0.0817 0.0704 'International Tables Vol C Tables 4.2.6.8 and 6.1.1.4'

loop_
_geom_angle_atom_site_label_1
_geom_angle_atom_site_label_2
_geom_angle_atom_site_label_3
_geom_angle
_geom_angle_site_symmetry_1
_geom_angle_site_symmetry_3
_geom_angle_publ_flag
O8 Mo1 O20 88.1(4) . . ?
O8 Mo1 O23 97.5(4) . . ?
O8 Mo1 O35 86.6(4) . . ?
O8 Mo1 O39 158.1(4) . . ?
O23 Mo1 O20 74.7(3) . . ?
O23 Mo1 O35 156.5(4) . . ?
O23 Mo1 O39 86.4(4) . . ?
O35 Mo1 O20 82.4(3) . . ?
O35 Mo1 O39 81.7(3) . . ?
O36 Mo1 O8 103.9(5) . . ?
O36 Mo1 O20 167.8(4) . . ?
O36 Mo1 O23 101.5(4) . . ?
O36 Mo1 O35 99.9(4) . . ?
O36 Mo1 O39 96.4(4) . . ?
O39 Mo1 O20 72.0(3) . . ?
O6 Mo2 O20 169.2(4) . . ?
O6 Mo2 O21 103.6(5) . . ?
O6 Mo2 O23 97.2(4) . . ?
O6 Mo2 O33 97.6(4) . . ?
O6 Mo2 O37 103.5(5) . . ?
O21 Mo2 O20 75.3(3) . . ?
O21 Mo2 O23 87.6(4) . . ?
O21 Mo2 O33 157.0(4) . . ?
O23 Mo2 O20 72.1(3) . . ?
O23 Mo2 O33 81.0(4) . . ?
O33 Mo2 O20 82.2(3) . . ?
O37 Mo2 O20 87.2(3) . . ?
O37 Mo2 O21 98.6(4) . . ?
O37 Mo2 O23 156.2(4) . . ?
O37 Mo2 O33 84.8(4) . . ?
O7 Mo3 O9 73.8(3) . . ?
O7 Mo3 O16 79.8(4) . . ?
O16 Mo3 O9 83.5(3) . . ?
O22 Mo3 O7 89.6(4) . . ?
O22 Mo3 O9 76.2(4) . . ?
O22 Mo3 O16 159.0(4) . . ?
O27 Mo3 O7 157.7(4) . . ?
O27 Mo3 O9 87.6(3) . . ?
O27 Mo3 O16 86.1(4) . . ?
O27 Mo3 O22 97.9(4) . . ?
O42 Mo3 O7 96.9(4) . . ?
O42 Mo3 O9 169.8(4) . . ?
O42 Mo3 O16 99.1(5) . . ?
O42 Mo3 O22 100.1(5) . . ?
O42 Mo3 O27 102.4(4) . . ?
O21 Mo4 O20 72.1(3) . . ?
O26 Mo4 O20 86.4(4) . . ?
O26 Mo4 O21 156.3(4) . . ?
O26 Mo4 O28 85.9(4) . . ?
O26 Mo4 O39 97.9(4) . . ?
O28 Mo4 O20 81.5(3) . . ?
O28 Mo4 O21 81.4(4) . . ?
O39 Mo4 O20 75.0(3) . . ?
O39 Mo4 O21 86.1(4) . . ?
O39 Mo4 O28 155.8(4) . . ?
O43 Mo4 O20 168.6(4) . . ?
O43 Mo4 O21 97.0(4) . . ?
O43 Mo4 O26 105.0(5) . . ?
O43 Mo4 O28 100.2(5) . . ?
O43 Mo4 O39 101.8(5) . . ?
O8 Mo5 O15 83.0(3) . . ?
O24 Mo5 O8 81.8(4) . . ?
O24 Mo5 O15 73.5(3) . . ?
O31 Mo5 O8 98.5(4) . . ?
O31 Mo5 O15 170.4(4) . . ?
O31 Mo5 O24 97.3(4) . . ?
O31 Mo5 O38 102.7(4) . . ?
O31 Mo5 O40 102.2(4) . . ?
O38 Mo5 O8 83.5(4) . . ?
O38 Mo5 O15 86.9(3) . . ?
O38 Mo5 O24 156.7(4) . . ?
O38 Mo5 O40 98.3(4) . . ?
O40 Mo5 O8 158.3(4) . . ?
O40 Mo5 O15 75.5(3) . . ?
O40 Mo5 O24 88.9(4) . . ?
O16 Mo6 O17 84.7(4) . . ?
O16 Mo6 O19 90.0(3) . . ?
O16 Mo6 O25 159.3(4) . . ?
O17 Mo6 O19 82.9(3) . . ?
O17 Mo6 O25 82.1(4) . . ?
O25 Mo6 O19 72.6(3) . . ?
O30 Mo6 O16 98.7(4) . . ?
O30 Mo6 O17 159.0(4) . . ?
O30 Mo6 O19 76.4(4) . . ?
O30 Mo6 O25 88.3(4) . . ?
O44 Mo6 O16 103.0(4) . . ?
O44 Mo6 O17 98.0(5) . . ?
O44 Mo6 O19 167.0(4) . . ?
O44 Mo6 O25 94.6(4) . . ?
O44 Mo6 O30 101.4(5) . . ?
O11 Mo7 O15 71.6(3) . . ?
O12 Mo7 O11 96.0(4) . . ?
O12 Mo7 O15 167.2(4) . . ?
O12 Mo7 O24 101.3(5) . . ?
O12 Mo7 O29 99.0(5) . . ?
O12 Mo7 O33 104.2(4) . . ?
O24 Mo7 O11 87.4(4) . . ?
O24 Mo7 O15 75.9(3) . . ?
O24 Mo7 O29 157.7(4) . . ?
O29 Mo7 O11 81.3(4) . . ?
O29 Mo7 O15 82.3(3) . . ?
O33 Mo7 O11 157.7(4) . . ?
O33 Mo7 O15 88.5(3) . . ?
O33 Mo7 O24 97.8(4) . . ?
O33 Mo7 O29 86.1(4) . . ?
O10 Mo8 O11 101.6(4) . . ?
O10 Mo8 O15 170.7(4) . . ?
O10 Mo8 O17 100.9(5) . . ?
O10 Mo8 O27 98.9(4) . . ?
O10 Mo8 O40 97.5(4) . . ?
O11 Mo8 O15 76.6(3) . . ?
O11 Mo8 O17 99.1(4) . . ?
O11 Mo8 O27 158.0(4) . . ?
O11 Mo8 O40 88.2(4) . . ?
O17 Mo8 O15 88.3(4) . . ?
O17 Mo8 O27 84.9(4) . . ?
O17 Mo8 O40 158.4(4) . . ?
O27 Mo8 O15 81.8(3) . . ?
O27 Mo8 O40 81.1(4) . . ?
O40 Mo8 O15 73.5(3) . . ?
O5 Mo9 O9 167.5(4) . . ?
O5 Mo9 O14 100.4(4) . . ?
O5 Mo9 O22 96.1(4) . . ?
O5 Mo9 O35 103.0(4) . . ?
O5 Mo9 O38 101.1(4) . . ?
O14 Mo9 O9 75.0(3) . . ?
O14 Mo9 O22 87.1(4) . . ?
O14 Mo9 O38 156.9(4) . . ?
O22 Mo9 O9 72.2(3) . . ?
O35 Mo9 O9 89.2(4) . . ?
O35 Mo9 O14 97.4(4) . . ?
O35 Mo9 O22 159.1(4) . . ?
O35 Mo9 O38 85.8(4) . . ?
O38 Mo9 O9 82.2(3) . . ?
O38 Mo9 O22 82.3(4) . . ?
O7 Mo10 O9 75.0(3) . . ?
O7 Mo10 O14 88.1(4) . . ?
O7 Mo10 O26 157.0(4) . . ?
O14 Mo10 O9 72.0(3) . . ?
O18 Mo10 O7 97.4(4) . . ?
O18 Mo10 O9 87.7(4) . . ?
O18 Mo10 O14 156.9(4) . . ?
O18 Mo10 O26 85.0(4) . . ?
O26 Mo10 O9 82.3(3) . . ?
O26 Mo10 O14 81.6(4) . . ?
O32 Mo10 O7 103.4(4) . . ?
O32 Mo10 O9 169.9(4) . . ?
O32 Mo10 O14 98.1(4) . . ?
O32 Mo10 O18 102.4(5) . . ?
O32 Mo10 O26 98.3(4) . . ?
O13 Mo11 O19 169.0(4) . . ?
O13 Mo11 O25 102.3(5) . . ?
O13 Mo11 O29 102.4(5) . . ?
O13 Mo11 O34 97.6(5) . . ?
O13 Mo11 O37 98.3(4) . . ?
O25 Mo11 O19 75.3(4) . . ?
O25 Mo11 O34 86.5(4) . . ?
O25 Mo11 O37 157.4(4) . . ?
O29 Mo11 O19 88.6(4) . . ?
O29 Mo11 O25 98.4(4) . . ?
O29 Mo11 O34 157.8(4) . . ?
O29 Mo11 O37 86.0(4) . . ?
O34 Mo11 O19 71.6(3) . . ?
O37 Mo11 O19 82.7(3) . . ?
O37 Mo11 O34 81.6(4) . . ?
O18 Mo12 O19 81.6(3) . . ?
O18 Mo12 O30 80.8(4) . . ?
O28 Mo12 O18 85.7(4) . . ?
O28 Mo12 O19 88.2(4) . . ?
O28 Mo12 O30 157.3(4) . . ?
O28 Mo12 O34 97.7(4) . . ?
O30 Mo12 O19 71.9(3) . . ?
O34 Mo12 O18 154.9(4) . . ?
O34 Mo12 O19 73.7(4) . . ?
O34 Mo12 O30 87.3(4) . . ?
O41 Mo12 O18 101.1(4) . . ?
O41 Mo12 O19 168.8(4) . . ?
O41 Mo12 O28 102.9(5) . . ?
O41 Mo12 O30 97.7(4) . . ?
O41 Mo12 O34 102.3(4) . . ?
O1 Cu1 O3 178.1(4) 4_576 . ?
O1 Cu1 O6 82.3(4) 4_576 . ?
O1 Cu1 N1 83.4(4) 4_576 4_576 ?
O1 Cu1 N11 97.6(4) 4_576 . ?
O3 Cu1 O6 95.8(4) . . ?
O3 Cu1 N1 97.0(4) . 4_576 ?
O3 Cu1 N11 82.4(4) . . ?
N1 Cu1 O6 110.1(4) 4_576 . ?
N11 Cu1 O6 82.2(4) . . ?
N11 Cu1 N1 167.6(4) . 4_576 ?
O2 Cu2 O4 171.6(4) . 4_565 ?
O2 Cu2 O7 81.6(3) . . ?
O2 Cu2 N2 83.0(4) . . ?
O2 Cu2 N6 97.4(4) . 4_565 ?
O4 Cu2 O7 106.8(4) 4_565 . ?
O4 Cu2 N2 95.3(4) 4_565 . ?
O4 Cu2 N6 82.7(4) 4_565 4_565 ?
N2 Cu2 O7 101.9(4) . . ?
N2 Cu2 N6 168.9(5) . 4_565 ?
N6 Cu2 O7 89.1(4) 4_565 . ?
O15 Si1 O9 108.4(5) . . ?
O15 Si1 O19 108.1(5) . . ?
O19 Si1 O9 109.8(5) . . ?
O20 Si1 O9 109.6(5) . . ?
O20 Si1 O15 111.0(5) . . ?
O20 Si1 O19 109.9(5) . . ?
C2 O1 Cu1 113.6(9) . 4_575 ?
C5 O2 Cu2 113.4(9) . . ?
C3 O3 Cu1 114.8(8) . . ?
C7 O4 Cu2 114.0(9) . 4_566 ?
Mo2 O6 Cu1 118.2(5) . . ?
Mo3 O7 Cu2 108.4(4) . . ?
Mo10 O7 Mo3 119.2(4) . . ?
Mo10 O7 Cu2 130.5(5) . . ?
Mo1 O8 Mo5 151.0(5) . . ?
Mo3 O9 Mo9 91.8(3) . . ?
Mo3 O9 Mo10 91.9(3) . . ?
Mo9 O9 Mo10 92.0(3) . . ?
Si1 O9 Mo3 124.8(5) . . ?
Si1 O9 Mo9 124.0(5) . . ?
Si1 O9 Mo10 123.0(4) . . ?
Mo8 O11 Mo7 119.6(5) . . ?
Mo9 O14 Mo10 121.0(4) . . ?
Mo7 O15 Mo5 90.6(3) . . ?
Mo8 O15 Mo5 91.5(3) . . ?
Mo8 O15 Mo7 92.2(3) . . ?
Si1 O15 Mo5 123.8(5) . . ?
Si1 O15 Mo7 123.5(5) . . ?
Si1 O15 Mo8 125.4(5) . . ?
Mo6 O16 Mo3 148.9(5) . . ?
Mo8 O17 Mo6 150.8(5) . . ?
Mo10 O18 Mo12 152.3(5) . . ?
Mo6 O19 Mo11 92.6(3) . . ?
Mo6 O19 Mo12 91.4(3) . . ?
Mo11 O19 Mo12 91.8(3) . . ?
Si1 O19 Mo6 125.0(5) . . ?
Si1 O19 Mo11 123.8(5) . . ?
Si1 O19 Mo12 122.8(4) . . ?
Mo2 O20 Mo1 91.1(3) . . ?
Mo4 O20 Mo1 91.8(3) . . ?
Mo4 O20 Mo2 91.2(3) . . ?
Si1 O20 Mo1 123.9(5) . . ?
Si1 O20 Mo2 124.2(5) . . ?
Si1 O20 Mo4 124.9(5) . . ?
Mo2 O21 Mo4 121.4(4) . . ?
Mo3 O22 Mo9 119.8(5) . . ?
Mo1 O23 Mo2 122.2(4) . . ?
Mo7 O24 Mo5 120.0(5) . . ?
Mo11 O25 Mo6 119.4(5) . . ?
Mo4 O26 Mo10 151.7(5) . . ?
Mo3 O27 Mo8 151.5(5) . . ?
Mo12 O28 Mo4 151.3(5) . . ?
Mo11 O29 Mo7 150.0(5) . . ?
Mo6 O30 Mo12 120.4(5) . . ?
Mo7 O33 Mo2 150.7(5) . . ?
Mo12 O34 Mo11 122.8(5) . . ?
Mo9 O35 Mo1 149.0(5) . . ?
Mo2 O37 Mo11 152.1(5) . . ?
Mo5 O38 Mo9 153.3(5) . . ?
Mo4 O39 Mo1 121.2(4) . . ?
Mo5 O40 Mo8 119.5(4) . . ?
C4 N1 Cu1 111.1(9) . 4_575 ?
C6 N1 Cu1 129.5(10) . 4_575 ?
C6 N1 C4 119.2(12) . . ?
C10 N2 Cu2 129.3(9) . . ?
C10 N2 C12 117.5(12) . . ?
C12 N2 Cu2 112.1(9) . . ?
C17 N3 C13 117.1(14) . . ?
C5 N4 H4 119.7 . . ?
C5 N4 C16 120.6(12) . . ?
C16 N4 H4 119.7 . . ?
C3 N5 H5 118.6 . . ?
C3 N5 C11 122.7(12) . . ?
C11 N5 H5 118.6 . . ?
C15 N6 Cu2 112.8(10) . 4_566 ?
C21 N6 Cu2 128.7(11) . 4_566 ?
C21 N6 C15 118.5(14) . . ?
C2 N7 H7 119.6 . . ?
C2 N7 C14 120.7(13) . . ?
C14 N7 H7 119.6 . . ?
C7 N8 H8 118.6 . . ?
C7 N8 C20 122.7(14) . . ?
C20 N8 H8 118.6 . . ?
C18 N9 C9 116.4(13) . . ?
C23 N10 C19 115.2(13) . . ?
C1 N11 Cu1 112.8(8) . . ?
C8 N11 Cu1 128.3(10) . . ?
C8 N11 C1 118.3(12) . . ?
C24 N12 C22 116.3(15) . . ?
N11 C1 C3 111.4(11) . . ?
C9 C1 N11 120.2(12) . . ?
C9 C1 C3 128.4(13) . . ?
O1 C2 N7 121.7(14) . . ?
O1 C2 C4 118.9(12) . . ?
N7 C2 C4 119.1(13) . . ?
O3 C3 N5 121.9(12) . . ?
O3 C3 C1 117.5(11) . . ?
N5 C3 C1 120.5(12) . . ?
N1 C4 C2 111.9(12) . . ?
N1 C4 C13 120.3(13) . . ?
C13 C4 C2 127.5(13) . . ?
O2 C5 N4 121.8(13) . . ?
O2 C5 C12 119.1(12) . . ?
N4 C5 C12 119.0(13) . . ?
N1 C6 H6 120.3 . . ?
N1 C6 C17 119.5(14) . . ?
C17 C6 H6 120.3 . . ?
O4 C7 N8 119.9(15) . . ?
O4 C7 C15 118.4(13) . . ?
N8 C7 C15 121.7(14) . . ?
N11 C8 H8A 120.2 . . ?
N11 C8 C18 119.6(14) . . ?
C18 C8 H8A 120.2 . . ?
N9 C9 H9 118.7 . . ?
C1 C9 N9 122.7(13) . . ?
C1 C9 H9 118.7 . . ?
N2 C10 H10 119.8 . . ?
N2 C10 C23 120.4(13) . . ?
C23 C10 H10 119.8 . . ?
N5 C11 H11A 109.0 . . ?
N5 C11 H11B 109.0 . . ?
N5 C11 C14 113.0(12) . . ?
H11A C11 H11B 107.8 . . ?
C14 C11 H11A 109.0 . . ?
C14 C11 H11B 109.0 . . ?
N2 C12 C5 110.5(12) . . ?
C19 C12 N2 121.6(13) . . ?
C19 C12 C5 127.8(14) . . ?
N3 C13 C4 121.4(15) . . ?
N3 C13 H13 119.3 . . ?
C4 C13 H13 119.3 . . ?
N7 C14 C11 112.3(12) . . ?
N7 C14 H14A 109.1 . . ?
N7 C14 H14B 109.1 . . ?
C11 C14 H14A 109.1 . . ?
C11 C14 H14B 109.1 . . ?
H14A C14 H14B 107.9 . . ?
N6 C15 C7 112.0(13) . . ?
N6 C15 C22 120.8(14) . . ?
C22 C15 C7 127.1(14) . . ?
N4 C16 H16A 108.2 . . ?
N4 C16 H16B 108.2 . . ?
H16A C16 H16B 107.4 . . ?
C20 C16 N4 116.3(13) . . ?
C20 C16 H16A 108.2 . . ?
C20 C16 H16B 108.2 . . ?
N3 C17 C6 122.3(14) . . ?
N3 C17 H17 118.9 . . ?
C6 C17 H17 118.9 . . ?
N9 C18 C8 122.7(14) . . ?
N9 C18 H18 118.6 . . ?
C8 C18 H18 118.6 . . ?
N10 C19 H19 118.6 . . ?
C12 C19 N10 122.9(14) . . ?
C12 C19 H19 118.6 . . ?
N8 C20 C16 114.0(13) . . ?
N8 C20 H20A 108.7 . . ?
N8 C20 H20B 108.7 . . ?
C16 C20 H20A 108.7 . . ?
C16 C20 H20B 108.7 . . ?
H20A C20 H20B 107.6 . . ?
N6 C21 H21 119.9 . . ?
N6 C21 C24 120.1(15) . . ?
C24 C21 H21 119.9 . . ?
N12 C22 C15 121.0(15) . . ?
N12 C22 H22 119.5 . . ?
C15 C22 H22 119.5 . . ?
N10 C23 C10 122.5(14) . . ?
N10 C23 H23 118.7 . . ?
C10 C23 H23 118.7 . . ?
N12 C24 C21 123.3(16) . . ?
N12 C24 H24 118.4 . . ?
C21 C24 H24 118.4 . . ?
H1WA O1W H1WB 112.0 . . ?
H2WA O2W H2WB 113.4 . . ?
H3WA O3W H3WB 117.1 . . ?
H4WA O4W H4WB 104.5 . . ?

loop_
_geom_bond_atom_site_label_1
_geom_bond_atom_site_label_2
_geom_bond_distance
_geom_bond_site_symmetry_2
_geom_bond_publ_flag
Mo1 O8 1.824(9) . ?
Mo1 O20 2.357(9) . ?
Mo1 O23 1.838(8) . ?
Mo1 O35 2.010(8) . ?
Mo1 O36 1.679(9) . ?
Mo1 O39 2.023(9) . ?
Mo2 O6 1.682(9) . ?
Mo2 O20 2.353(8) . ?
Mo2 O21 1.827(9) . ?
Mo2 O23 2.001(9) . ?
Mo2 O33 2.030(9) . ?
Mo2 O37 1.818(9) . ?
Mo3 O7 1.998(9) . ?
Mo3 O9 2.317(8) . ?
Mo3 O16 2.023(9) . ?
Mo3 O22 1.809(9) . ?
Mo3 O27 1.801(8) . ?
Mo3 O42 1.691(9) . ?
Mo4 O20 2.352(9) . ?
Mo4 O21 2.024(9) . ?
Mo4 O26 1.825(9) . ?
Mo4 O28 2.000(9) . ?
Mo4 O39 1.854(9) . ?
Mo4 O43 1.673(10) . ?
Mo5 O8 2.022(9) . ?
Mo5 O15 2.347(9) . ?
Mo5 O24 1.990(9) . ?
Mo5 O31 1.677(9) . ?
Mo5 O38 1.831(9) . ?
Mo5 O40 1.842(9) . ?
Mo6 O16 1.835(9) . ?
Mo6 O17 2.009(9) . ?
Mo6 O19 2.302(8) . ?
Mo6 O25 2.033(9) . ?
Mo6 O30 1.828(9) . ?
Mo6 O44 1.695(10) . ?
Mo7 O11 2.059(9) . ?
Mo7 O12 1.671(9) . ?
Mo7 O15 2.343(8) . ?
Mo7 O24 1.856(9) . ?
Mo7 O29 2.013(10) . ?
Mo7 O33 1.814(9) . ?
Mo8 O10 1.688(9) . ?
Mo8 O11 1.814(9) . ?
Mo8 O15 2.307(8) . ?
Mo8 O17 1.839(10) . ?
Mo8 O27 2.012(8) . ?
Mo8 O40 2.016(9) . ?
Mo9 O5 1.674(9) . ?
Mo9 O9 2.318(9) . ?
Mo9 O14 1.855(9) . ?
Mo9 O22 2.034(9) . ?
Mo9 O35 1.819(9) . ?
Mo9 O38 1.988(9) . ?
Mo10 O7 1.887(9) . ?
Mo10 O9 2.345(8) . ?
Mo10 O14 1.997(10) . ?
Mo10 O18 1.813(9) . ?
Mo10 O26 1.996(10) . ?
Mo10 O32 1.681(9) . ?
Mo11 O13 1.680(9) . ?
Mo11 O19 2.327(8) . ?
Mo11 O25 1.843(10) . ?
Mo11 O29 1.809(9) . ?
Mo11 O34 1.999(9) . ?
Mo11 O37 1.998(9) . ?
Mo12 O18 2.000(9) . ?
Mo12 O19 2.357(8) . ?
Mo12 O28 1.806(9) . ?
Mo12 O30 2.013(9) . ?
Mo12 O34 1.832(9) . ?
Mo12 O41 1.687(10) . ?
Cu1 O1 1.935(9) 4_576 ?
Cu1 O3 1.941(9) . ?
Cu1 O6 2.548(10) . ?
Cu1 N1 2.003(11) 4_576 ?
Cu1 N11 1.979(11) . ?
Cu2 O2 1.934(9) . ?
Cu2 O4 1.949(9) 4_565 ?
Cu2 O7 2.457(9) . ?
Cu2 N2 1.977(12) . ?
Cu2 N6 1.992(12) 4_565 ?
Si1 O9 1.637(9) . ?
Si1 O15 1.636(9) . ?
Si1 O19 1.636(9) . ?
Si1 O20 1.615(9) . ?
O1 C2 1.254(16) . ?
O2 C5 1.244(16) . ?
O3 C3 1.256(15) . ?
O4 C7 1.270(17) . ?
N1 C4 1.356(16) . ?
N1 C6 1.311(17) . ?
N2 C10 1.321(17) . ?
N2 C12 1.347(17) . ?
N3 C13 1.34(2) . ?
N3 C17 1.32(2) . ?
N4 H4 0.8600 . ?
N4 C5 1.317(17) . ?
N4 C16 1.499(18) . ?
N5 H5 0.8600 . ?
N5 C3 1.305(16) . ?
N5 C11 1.457(16) . ?
N6 C15 1.358(17) . ?
N6 C21 1.296(18) . ?
N7 H7 0.8600 . ?
N7 C2 1.332(17) . ?
N7 C14 1.446(18) . ?
N8 H8 0.8600 . ?
N8 C7 1.294(17) . ?
N8 C20 1.46(2) . ?
N9 C9 1.352(18) . ?
N9 C18 1.330(19) . ?
N10 C19 1.379(19) . ?
N10 C23 1.307(18) . ?
N11 C1 1.356(16) . ?
N11 C8 1.351(17) . ?
N12 C22 1.37(2) . ?
N12 C24 1.30(2) . ?
C1 C3 1.501(18) . ?
C1 C9 1.346(19) . ?
C2 C4 1.495(19) . ?
C4 C13 1.37(2) . ?
C5 C12 1.499(19) . ?
C6 H6 0.9300 . ?
C6 C17 1.40(2) . ?
C7 C15 1.49(2) . ?
C8 H8A 0.9300 . ?
C8 C18 1.37(2) . ?
C9 H9 0.9300 . ?
C10 H10 0.9300 . ?
C10 C23 1.41(2) . ?
C11 H11A 0.9700 . ?
C11 H11B 0.9700 . ?
C11 C14 1.52(2) . ?
C12 C19 1.324(19) . ?
C13 H13 0.9300 . ?
C14 H14A 0.9700 . ?
C14 H14B 0.9700 . ?
C15 C22 1.38(2) . ?
C16 H16A 0.9700 . ?
C16 H16B 0.9700 . ?
C16 C20 1.46(2) . ?
C17 H17 0.9300 . ?
C18 H18 0.9300 . ?
C19 H19 0.9300 . ?
C20 H20A 0.9700 . ?
C20 H20B 0.9700 . ?
C21 H21 0.9300 . ?
C21 C24 1.41(2) . ?
C22 H22 0.9300 . ?
C23 H23 0.9300 . ?
C24 H24 0.9300 . ?
O1W H1WA 0.8606 . ?
O1W H1WB 0.8506 . ?
O2W H2WA 0.8384 . ?
O2W H2WB 0.8319 . ?
O3W H3WA 0.8619 . ?
O3W H3WB 0.8503 . ?
O4W H4WA 0.8499 . ?
O4W H4WB 0.8501 . ?

loop_
_geom_torsion_atom_site_label_1
_geom_torsion_atom_site_label_2
_geom_torsion_atom_site_label_3
_geom_torsion_atom_site_label_4
_geom_torsion
_geom_torsion_site_symmetry_1
_geom_torsion_site_symmetry_2
_geom_torsion_site_symmetry_3
_geom_torsion_site_symmetry_4
_geom_torsion_publ_flag
Cu1 O1 C2 N7 -170.6(10) 4_575 . . . ?
Cu1 O1 C2 C4 3.9(15) 4_575 . . . ?
Cu1 O3 C3 N5 -174.0(10) . . . . ?
Cu1 O3 C3 C1 4.4(15) . . . . ?
Cu1 N1 C4 C2 10.3(13) 4_575 . . . ?
Cu1 N1 C4 C13 -175.1(11) 4_575 . . . ?
Cu1 N1 C6 C17 178.1(10) 4_575 . . . ?
Cu1 N11 C1 C3 -9.5(13) . . . . ?
Cu1 N11 C1 C9 171.4(11) . . . . ?
Cu1 N11 C8 C18 -170.1(11) . . . . ?
Cu2 O2 C5 N4 -175.1(11) . . . . ?
Cu2 O2 C5 C12 1.0(16) . . . . ?
Cu2 O4 C7 N8 176.6(10) 4_566 . . . ?
Cu2 O4 C7 C15 -2.5(15) 4_566 . . . ?
Cu2 N2 C10 C23 165.2(10) . . . . ?
Cu2 N2 C12 C5 15.0(14) . . . . ?
Cu2 N2 C12 C19 -168.0(12) . . . . ?
Cu2 N6 C15 C7 -3.6(15) 4_566 . . . ?
Cu2 N6 C15 C22 179.6(12) 4_566 . . . ?
Cu2 N6 C21 C24 180.0(11) 4_566 . . . ?
O1 C2 C4 N1 -9.9(18) . . . . ?
O1 C2 C4 C13 176.0(14) . . . . ?
O2 C5 C12 N2 -11.1(18) . . . . ?
O2 C5 C12 C19 172.2(15) . . . . ?
O4 C7 C15 N6 4.1(18) . . . . ?
O4 C7 C15 C22 -179.3(14) . . . . ?
O5 Mo9 O14 Mo10 168.6(6) . . . . ?
O5 Mo9 O35 Mo1 -130.2(10) . . . . ?
O6 Mo2 O21 Mo4 168.8(5) . . . . ?
O6 Mo2 O37 Mo11 -127.1(11) . . . . ?
O7 Mo3 O22 Mo9 73.1(5) . . . . ?
O7 Mo3 O27 Mo8 20.3(19) . . . . ?
O7 Mo10 O18 Mo12 128.6(11) . . . . ?
O8 Mo1 O23 Mo2 -86.5(6) . . . . ?
O8 Mo5 O38 Mo9 -32.6(12) . . . . ?
O8 Mo5 O40 Mo8 7.4(14) . . . . ?
O9 Mo3 O22 Mo9 -0.3(4) . . . . ?
O9 Mo3 O27 Mo8 53.3(11) . . . . ?
O9 Mo9 O14 Mo10 0.6(5) . . . . ?
O9 Mo9 O35 Mo1 52.5(10) . . . . ?
O9 Mo10 O7 Mo3 -1.9(4) . . . . ?
O9 Mo10 O7 Cu2 160.2(6) . . . . ?
O9 Mo10 O18 Mo12 54.0(11) . . . . ?
O9 Si1 O15 Mo5 55.9(6) . . . . ?
O9 Si1 O15 Mo7 173.1(5) . . . . ?
O9 Si1 O15 Mo8 -65.1(6) . . . . ?
O9 Si1 O19 Mo6 51.7(7) . . . . ?
O9 Si1 O19 Mo11 174.0(5) . . . . ?
O9 Si1 O19 Mo12 -67.4(6) . . . . ?
O9 Si1 O20 Mo1 -65.9(6) . . . . ?
O9 Si1 O20 Mo2 175.1(5) . . . . ?
O9 Si1 O20 Mo4 54.9(7) . . . . ?
O10 Mo8 O11 Mo7 170.0(6) . . . . ?
O10 Mo8 O17 Mo6 -133.0(10) . . . . ?
O11 Mo7 O24 Mo5 71.6(5) . . . . ?
O11 Mo7 O33 Mo2 25.4(18) . . . . ?
O11 Mo8 O17 Mo6 123.2(10) . . . . ?
O12 Mo7 O24 Mo5 167.2(5) . . . . ?
O12 Mo7 O33 Mo2 -128.6(10) . . . . ?
O13 Mo11 O25 Mo6 168.6(6) . . . . ?
O13 Mo11 O29 Mo7 -128.2(11) . . . . ?
O14 Mo9 O35 Mo1 127.3(10) . . . . ?
O14 Mo10 O7 Mo3 70.0(5) . . . . ?
O14 Mo10 O7 Cu2 -127.9(6) . . . . ?
O14 Mo10 O18 Mo12 26.0(19) . . . . ?
O15 Mo5 O38 Mo9 50.7(12) . . . . ?
O15 Mo5 O40 Mo8 -1.4(4) . . . . ?
O15 Mo7 O24 Mo5 0.0(4) . . . . ?
O15 Mo7 O33 Mo2 52.1(10) . . . . ?
O15 Mo8 O11 Mo7 -0.6(5) . . . . ?
O15 Mo8 O17 Mo6 47.0(10) . . . . ?
O15 Si1 O9 Mo3 53.2(7) . . . . ?
O15 Si1 O9 Mo9 -67.7(6) . . . . ?
O15 Si1 O9 Mo10 173.1(5) . . . . ?
O15 Si1 O19 Mo6 -66.4(6) . . . . ?
O15 Si1 O19 Mo11 56.0(6) . . . . ?
O15 Si1 O19 Mo12 174.5(5) . . . . ?
O15 Si1 O20 Mo1 53.8(6) . . . . ?
O15 Si1 O20 Mo2 -65.2(7) . . . . ?
O15 Si1 O20 Mo4 174.6(5) . . . . ?
O16 Mo3 O22 Mo9 14.1(14) . . . . ?
O16 Mo3 O27 Mo8 -30.4(11) . . . . ?
O16 Mo6 O30 Mo12 -88.5(6) . . . . ?
O17 Mo6 O16 Mo3 -36.3(10) . . . . ?
O17 Mo6 O30 Mo12 9.3(15) . . . . ?
O17 Mo8 O11 Mo7 -86.7(6) . . . . ?
O18 Mo10 O7 Mo3 -87.5(5) . . . . ?
O18 Mo10 O7 Cu2 74.6(6) . . . . ?
O18 Mo12 O28 Mo4 -26.8(11) . . . . ?
O18 Mo12 O34 Mo11 11.2(13) . . . . ?
O19 Mo6 O16 Mo3 46.6(10) . . . . ?
O19 Mo6 O30 Mo12 -0.6(5) . . . . ?
O19 Mo11 O25 Mo6 -0.3(5) . . . . ?
O19 Mo11 O29 Mo7 52.2(11) . . . . ?
O19 Mo12 O28 Mo4 55.0(11) . . . . ?
O19 Mo12 O34 Mo11 0.7(5) . . . . ?
O19 Si1 O9 Mo3 -64.7(6) . . . . ?
O19 Si1 O9 Mo9 174.4(5) . . . . ?
O19 Si1 O9 Mo10 55.2(6) . . . . ?
O19 Si1 O15 Mo5 174.9(5) . . . . ?
O19 Si1 O15 Mo7 -67.9(6) . . . . ?
O19 Si1 O15 Mo8 53.8(6) . . . . ?
O19 Si1 O20 Mo1 173.4(5) . . . . ?
O19 Si1 O20 Mo2 54.4(7) . . . . ?
O19 Si1 O20 Mo4 -65.8(6) . . . . ?
O20 Mo1 O8 Mo5 50.9(11) . . . . ?
O20 Mo1 O23 Mo2 -0.5(5) . . . . ?
O20 Mo2 O6 Cu1 -47(3) . . . . ?
O20 Mo2 O21 Mo4 -0.1(5) . . . . ?
O20 Mo2 O37 Mo11 51.9(11) . . . . ?
O20 Mo4 O26 Mo10 55.0(11) . . . . ?
O20 Mo4 O39 Mo1 0.6(4) . . . . ?
O20 Si1 O9 Mo3 174.5(5) . . . . ?
O20 Si1 O9 Mo9 53.6(6) . . . . ?
O20 Si1 O9 Mo10 -65.5(6) . . . . ?
O20 Si1 O15 Mo5 -64.5(6) . . . . ?
O20 Si1 O15 Mo7 52.7(7) . . . . ?
O20 Si1 O15 Mo8 174.4(5) . . . . ?
O20 Si1 O19 Mo6 172.3(5) . . . . ?
O20 Si1 O19 Mo11 -65.4(6) . . . . ?
O20 Si1 O19 Mo12 53.2(6) . . . . ?
O21 Mo2 O6 Cu1 -129.7(5) . . . . ?
O21 Mo2 O37 Mo11 126.6(11) . . . . ?
O21 Mo4 O26 Mo10 30.8(18) . . . . ?
O21 Mo4 O39 Mo1 73.1(5) . . . . ?
O22 Mo3 O27 Mo8 128.9(11) . . . . ?
O22 Mo9 O14 Mo10 72.9(6) . . . . ?
O22 Mo9 O35 Mo1 25.7(19) . . . . ?
O23 Mo1 O8 Mo5 125.2(11) . . . . ?
O23 Mo2 O6 Cu1 -40.5(6) . . . . ?
O23 Mo2 O21 Mo4 72.0(5) . . . . ?
O23 Mo2 O37 Mo11 22.9(18) . . . . ?
O24 Mo5 O38 Mo9 19(2) . . . . ?
O24 Mo5 O40 Mo8 71.8(5) . . . . ?
O24 Mo7 O33 Mo2 127.7(10) . . . . ?
O25 Mo6 O16 Mo3 14.1(19) . . . . ?
O25 Mo6 O30 Mo12 71.9(6) . . . . ?
O25 Mo11 O29 Mo7 127.1(11) . . . . ?
O26 Mo4 O39 Mo1 -83.4(5) . . . . ?
O26 Mo10 O7 Mo3 7.0(13) . . . . ?
O26 Mo10 O7 Cu2 169.1(7) . . . . ?
O26 Mo10 O18 Mo12 -28.4(11) . . . . ?
O27 Mo3 O22 Mo9 -85.8(5) . . . . ?
O27 Mo8 O11 Mo7 12.0(14) . . . . ?
O27 Mo8 O17 Mo6 -35.0(10) . . . . ?
O28 Mo4 O26 Mo10 -26.8(11) . . . . ?
O28 Mo4 O39 Mo1 14.3(12) . . . . ?
O28 Mo12 O34 Mo11 -85.1(6) . . . . ?
O29 Mo7 O24 Mo5 12.3(13) . . . . ?
O29 Mo7 O33 Mo2 -30.3(10) . . . . ?
O29 Mo11 O25 Mo6 -86.6(6) . . . . ?
O30 Mo6 O16 Mo3 122.8(10) . . . . ?
O30 Mo12 O28 Mo4 26.7(19) . . . . ?
O30 Mo12 O34 Mo11 72.6(6) . . . . ?
O31 Mo5 O38 Mo9 -129.8(12) . . . . ?
O31 Mo5 O40 Mo8 169.1(5) . . . . ?
O32 Mo10 O7 Mo3 167.8(5) . . . . ?
O32 Mo10 O7 Cu2 -30.0(7) . . . . ?
O32 Mo10 O18 Mo12 -125.9(11) . . . . ?
O33 Mo2 O6 Cu1 41.3(5) . . . . ?
O33 Mo2 O21 Mo4 12.1(13) . . . . ?
O33 Mo2 O37 Mo11 -30.5(11) . . . . ?
O33 Mo7 O24 Mo5 -86.5(5) . . . . ?
O34 Mo11 O25 Mo6 71.6(5) . . . . ?
O34 Mo11 O29 Mo7 25.5(19) . . . . ?
O34 Mo12 O28 Mo4 128.3(11) . . . . ?
O35 Mo1 O8 Mo5 -31.6(11) . . . . ?
O35 Mo1 O23 Mo2 12.2(13) . . . . ?
O35 Mo9 O14 Mo10 -86.6(6) . . . . ?
O36 Mo1 O8 Mo5 -130.9(11) . . . . ?
O36 Mo1 O23 Mo2 167.6(6) . . . . ?
O37 Mo2 O6 Cu1 127.8(5) . . . . ?
O37 Mo2 O21 Mo4 -84.9(6) . . . . ?
O37 Mo11 O25 Mo6 13.4(14) . . . . ?
O37 Mo11 O29 Mo7 -30.6(11) . . . . ?
O38 Mo5 O40 Mo8 -85.9(5) . . . . ?
O38 Mo9 O14 Mo10 10.2(13) . . . . ?
O38 Mo9 O35 Mo1 -29.7(10) . . . . ?
O39 Mo1 O8 Mo5 26.1(19) . . . . ?
O39 Mo1 O23 Mo2 71.8(5) . . . . ?
O39 Mo4 O26 Mo10 129.2(11) . . . . ?
O40 Mo5 O38 Mo9 125.6(12) . . . . ?
O40 Mo8 O11 Mo7 72.8(5) . . . . ?
O40 Mo8 O17 Mo6 14.8(18) . . . . ?
O41 Mo12 O28 Mo4 -127.2(11) . . . . ?
O41 Mo12 O34 Mo11 169.9(6) . . . . ?
O42 Mo3 O22 Mo9 170.0(5) . . . . ?
O42 Mo3 O27 Mo8 -128.9(11) . . . . ?
O43 Mo4 O26 Mo10 -126.3(11) . . . . ?
O43 Mo4 O39 Mo1 169.4(5) . . . . ?
O44 Mo6 O16 Mo3 -133.3(10) . . . . ?
O44 Mo6 O30 Mo12 166.3(5) . . . . ?
N1 C4 C13 N3 -2(2) . . . . ?
N1 C6 C17 N3 -7(2) . . . . ?
N2 C10 C23 N10 1(2) . . . . ?
N2 C12 C19 N10 0(2) . . . . ?
N4 C5 C12 N2 165.2(12) . . . . ?
N4 C5 C12 C19 -12(2) . . . . ?
N4 C16 C20 N8 -69.8(17) . . . . ?
N5 C11 C14 N7 75.9(15) . . . . ?
N6 C15 C22 N12 -1(2) . . . . ?
N6 C21 C24 N12 2(3) . . . . ?
N7 C2 C4 N1 164.8(12) . . . . ?
N7 C2 C4 C13 -9(2) . . . . ?
N8 C7 C15 N6 -175.0(13) . . . . ?
N8 C7 C15 C22 2(2) . . . . ?
N11 C1 C3 O3 3.6(17) . . . . ?
N11 C1 C3 N5 -177.9(12) . . . . ?
N11 C1 C9 N9 2(2) . . . . ?
N11 C8 C18 N9 -2(2) . . . . ?
C1 N11 C8 C18 1(2) . . . . ?
C2 N7 C14 C11 79.1(16) . . . . ?
C2 C4 C13 N3 171.8(14) . . . . ?
C3 N5 C11 C14 73.7(17) . . . . ?
C3 C1 C9 N9 -177.1(14) . . . . ?
C4 N1 C6 C17 4(2) . . . . ?
C5 N4 C16 C20 -72.1(18) . . . . ?
C5 C12 C19 N10 176.8(14) . . . . ?
C6 N1 C4 C2 -175.0(12) . . . . ?
C6 N1 C4 C13 0(2) . . . . ?
C7 N8 C20 C16 -71.0(18) . . . . ?
C7 C15 C22 N12 -177.0(14) . . . . ?
C8 N11 C1 C3 178.1(12) . . . . ?
C8 N11 C1 C9 -1.0(19) . . . . ?
C9 N9 C18 C8 2(2) . . . . ?
C9 C1 C3 O3 -177.4(14) . . . . ?
C9 C1 C3 N5 1(2) . . . . ?
C10 N2 C12 C5 -176.2(12) . . . . ?
C10 N2 C12 C19 1(2) . . . . ?
C11 N5 C3 O3 -12(2) . . . . ?
C11 N5 C3 C1 169.9(12) . . . . ?
C12 N2 C10 C23 -1.4(19) . . . . ?
C13 N3 C17 C6 4(2) . . . . ?
C14 N7 C2 O1 2(2) . . . . ?
C14 N7 C2 C4 -172.2(12) . . . . ?
C15 N6 C21 C24 -2(2) . . . . ?
C16 N4 C5 O2 5(2) . . . . ?
C16 N4 C5 C12 -171.5(13) . . . . ?
C17 N3 C13 C4 0(2) . . . . ?
C18 N9 C9 C1 -2(2) . . . . ?
C19 N10 C23 C10 0(2) . . . . ?
C20 N8 C7 O4 -2(2) . . . . ?
C20 N8 C7 C15 177.5(13) . . . . ?
C21 N6 C15 C7 178.0(13) . . . . ?
C21 N6 C15 C22 1(2) . . . . ?
C22 N12 C24 C21 -2(3) . . . . ?
C23 N10 C19 C12 -1(2) . . . . ?
C24 N12 C22 C15 1(3) . . . . ?
